data_7057373
loop_
_publ_author_name
'Kobra, Khadijatul'
'O&#x2019;Donnell, Shaun'
'Ferrari, Andrew'
'McMillen, Colin D.'
'Pennington, William T.'

_publ_section_title
;
 Halogen bonding and triiodide asymmetry in cocrystals of
 triphenylmethylphosphonium triiodide with organoiodines
;
_journal_issue 13
_journal_name_full 'New Journal of Chemistry'
_journal_page_first 10518
_journal_paper_doi 10.1039/C8NJ01373J
_journal_volume 42
_journal_year 2018
_chemical_formula_sum 'C21 H18 I7 P'
_chemical_formula_weight 1189.62
_space_group_crystal_system monoclinic
_space_group_IT_number 14
_space_group_name_Hall '-P 2yn'
_space_group_name_H-M_alt 'P 1 21/n 1'
_symmetry_space_group_name_Hall '-P 2yn'
_symmetry_space_group_name_H-M 'P 1 21/n 1'
_atom_sites_solution_hydrogens geom
_atom_sites_solution_primary dual
_atom_sites_solution_secondary difmap
_audit_creation_method SHELXL-2014/7
_audit_update_record
;
2018-03-19 deposited with the CCDC.
2018-04-27 downloaded from the CCDC.
;
_cell_angle_alpha 90
_cell_angle_beta 94.261(3)
_cell_angle_gamma 90
_cell_formula_units_Z 4
_cell_length_a 10.8007(9)
_cell_length_b 12.2538(9)
_cell_length_c 21.8576(18)
_cell_measurement_reflns_used 9873
_cell_measurement_temperature 100(2)
_cell_measurement_theta_max 33.17
_cell_measurement_theta_min 2.52
_cell_volume 2884.8(4)
_computing_cell_refinement 'Bruker SAINT'
_computing_data_collection 'Bruker APEX3'
_computing_data_reduction 'Bruker SAINT'
_computing_molecular_graphics 'Bruker SHELXTL'
_computing_publication_material 'Bruker SHELXTL'
_computing_structure_refinement 'SHELXL-2014 (Sheldrick 2014)'
_computing_structure_solution 'SHELXT-2014 (Sheldrick 2014)'
_diffrn_ambient_temperature 100(2)
_diffrn_measured_fraction_theta_full 0.998
_diffrn_measured_fraction_theta_max 0.998
_diffrn_measurement_device_type 'Bruker D8 Venture Photon 100'
_diffrn_measurement_method '\f and \w scans'
_diffrn_radiation_type MoK\a
_diffrn_radiation_wavelength 0.71073
_diffrn_reflns_av_R_equivalents 0.0405
_diffrn_reflns_av_unetI/netI 0.0222
_diffrn_reflns_Laue_measured_fraction_full 0.998
_diffrn_reflns_Laue_measured_fraction_max 0.998
_diffrn_reflns_limit_h_max 14
_diffrn_reflns_limit_h_min -14
_diffrn_reflns_limit_k_max 16
_diffrn_reflns_limit_k_min -16
_diffrn_reflns_limit_l_max 29
_diffrn_reflns_limit_l_min -29
_diffrn_reflns_number 55007
_diffrn_reflns_point_group_measured_fraction_full 0.998
_diffrn_reflns_point_group_measured_fraction_max 0.998
_diffrn_reflns_theta_full 25.242
_diffrn_reflns_theta_max 28.498
_diffrn_reflns_theta_min 2.501
_diffrn_source 'Incoatec I\mS'
_exptl_absorpt_coefficient_mu 7.595
_exptl_absorpt_correction_T_max 1.0000
_exptl_absorpt_correction_T_min 0.8024
_exptl_absorpt_correction_type multi-scan
_exptl_absorpt_process_details 'SADABS, Bruker'
_exptl_crystal_colour red
_exptl_crystal_density_diffrn 2.739
_exptl_crystal_description block
_exptl_crystal_F_000 2120
_exptl_crystal_size_max 0.198
_exptl_crystal_size_mid 0.196
_exptl_crystal_size_min 0.169
_refine_diff_density_max 1.060
_refine_diff_density_min -1.495
_refine_diff_density_rms 0.218
_refine_ls_extinction_method none
_refine_ls_goodness_of_fit_ref 1.239
_refine_ls_hydrogen_treatment constr
_refine_ls_matrix_type full
_refine_ls_number_parameters 280
_refine_ls_number_reflns 7313
_refine_ls_number_restraints 0
_refine_ls_restrained_S_all 1.239
_refine_ls_R_factor_all 0.0271
_refine_ls_R_factor_gt 0.0227
_refine_ls_shift/su_max 0.002
_refine_ls_shift/su_mean 0.000
_refine_ls_structure_factor_coef Fsqd
_refine_ls_weighting_details 'w=1/[\s^2^(Fo^2^)+(0.0246P)^2^+1.5883P] where P=(Fo^2^+2Fc^2^)/3'
_refine_ls_weighting_scheme calc
_refine_ls_wR_factor_gt 0.0555
_refine_ls_wR_factor_ref 0.0570
_reflns_Friedel_coverage 0.000
_reflns_number_gt 6607
_reflns_number_total 7313
_reflns_threshold_expression 'I > 2\s(I)'
_cod_data_source_file c8nj01373j2.cif
_cod_data_source_block d8-0405_a
_cod_depositor_comments 'Adding full bibliography for 7057373--7057377.cif.'
_cod_database_code 7057373
_shelx_shelxl_version_number 2014/7
_shelx_space_group_comment
;
The symmetry employed for this shelxl refinement is uniquely defined
by the following loop, which should always be used as a source of
symmetry information in preference to the above space-group names.
They are only intended as comments.
;
_shelx_estimated_absorpt_t_min 0.315
_shelx_estimated_absorpt_t_max 0.360

loop_
_space_group_symop_operation_xyz
'x, y, z'
'-x+1/2, y+1/2, -z+1/2'
'-x, -y, -z'
'x-1/2, -y-1/2, z-1/2'

loop_
_atom_site_label
_atom_site_type_symbol
_atom_site_fract_x
_atom_site_fract_y
_atom_site_fract_z
_atom_site_U_iso_or_equiv
_atom_site_adp_type
_atom_site_occupancy
_atom_site_site_symmetry_order
_atom_site_calc_flag
_atom_site_refinement_flags_posn
_atom_site_refinement_flags_adp
_atom_site_refinement_flags_occupancy
_atom_site_disorder_assembly
_atom_site_disorder_group
I1 I 0.67562(2) 0.73216(2) 0.87866(2) 0.02088(5) Uani 1 1 d . . . . .
I2 I 0.88999(2) 0.72584(2) 0.96459(2) 0.02606(6) Uani 1 1 d . . . . .
I3 I 0.45514(2) 0.73339(2) 0.78972(2) 0.03041(6) Uani 1 1 d . . . . .
I4 I 0.61913(2) 0.72445(2) 0.65623(2) 0.01906(5) Uani 1 1 d . . . . .
I5 I 0.68006(2) 0.92910(2) 0.54670(2) 0.02252(5) Uani 1 1 d . . . . .
I6 I 0.81879(2) 0.53763(2) 0.58444(2) 0.02332(6) Uani 1 1 d . . . . .
I7 I 0.87732(3) 0.74063(2) 0.47185(2) 0.03181(6) Uani 1 1 d . . . . .
P1 P 0.48241(7) 0.37137(6) 0.73426(3) 0.01315(14) Uani 1 1 d . . . . .
C1 C 0.4333(3) 0.3816(2) 0.81062(13) 0.0142(5) Uani 1 1 d . . . . .
C2 C 0.3303(3) 0.3221(2) 0.82628(14) 0.0186(6) Uani 1 1 d . . . . .
H2A H 0.2868 0.2770 0.7966 0.022 Uiso 1 1 calc R U . . .
C3 C 0.2916(3) 0.3289(2) 0.88484(14) 0.0205(6) Uani 1 1 d . . . . .
H3A H 0.2207 0.2894 0.8955 0.025 Uiso 1 1 calc R U . . .
C4 C 0.3570(3) 0.3938(3) 0.92824(15) 0.0225(7) Uani 1 1 d . . . . .
H4A H 0.3311 0.3974 0.9688 0.027 Uiso 1 1 calc R U . . .
C5 C 0.4588(3) 0.4529(3) 0.91326(15) 0.0237(7) Uani 1 1 d . . . . .
H5A H 0.5024 0.4973 0.9432 0.028 Uiso 1 1 calc R U . . .
C6 C 0.4976(3) 0.4473(2) 0.85408(14) 0.0188(6) Uani 1 1 d . . . . .
H6A H 0.5677 0.4881 0.8434 0.023 Uiso 1 1 calc R U . . .
C7 C 0.3858(3) 0.4488(2) 0.68018(13) 0.0149(6) Uani 1 1 d . . . . .
C8 C 0.2708(3) 0.4873(2) 0.69482(15) 0.0206(6) Uani 1 1 d . . . . .
H8A H 0.2446 0.4780 0.7350 0.025 Uiso 1 1 calc R U . . .
C9 C 0.1943(3) 0.5399(3) 0.64989(16) 0.0267(7) Uani 1 1 d . . . . .
H9A H 0.1152 0.5664 0.6593 0.032 Uiso 1 1 calc R U . . .
C10 C 0.2336(3) 0.5536(3) 0.59158(16) 0.0269(7) Uani 1 1 d . . . . .
H10A H 0.1810 0.5890 0.5609 0.032 Uiso 1 1 calc R U . . .
C11 C 0.3481(3) 0.5163(3) 0.57766(15) 0.0244(7) Uani 1 1 d . . . . .
H11A H 0.3745 0.5267 0.5376 0.029 Uiso 1 1 calc R U . . .
C12 C 0.4254(3) 0.4637(2) 0.62166(14) 0.0193(6) Uani 1 1 d . . . . .
H12A H 0.5046 0.4381 0.6120 0.023 Uiso 1 1 calc R U . . .
C13 C 0.4731(3) 0.2303(2) 0.71180(14) 0.0148(6) Uani 1 1 d . . . . .
C14 C 0.3867(3) 0.1971(2) 0.66592(14) 0.0208(6) Uani 1 1 d . . . . .
H14A H 0.3344 0.2491 0.6447 0.025 Uiso 1 1 calc R U . . .
C15 C 0.3767(3) 0.0861(3) 0.65085(15) 0.0250(7) Uani 1 1 d . . . . .
H15A H 0.3168 0.0624 0.6196 0.030 Uiso 1 1 calc R U . . .
C16 C 0.4537(3) 0.0118(3) 0.68130(17) 0.0252(7) Uani 1 1 d . . . . .
H16A H 0.4477 -0.0632 0.6706 0.030 Uiso 1 1 calc R U . . .
C17 C 0.5400(3) 0.0451(3) 0.72752(19) 0.0317(8) Uani 1 1 d . . . . .
H17A H 0.5920 -0.0072 0.7487 0.038 Uiso 1 1 calc R U . . .
C18 C 0.5508(3) 0.1544(3) 0.74289(18) 0.0269(7) Uani 1 1 d . . . . .
H18A H 0.6105 0.1776 0.7743 0.032 Uiso 1 1 calc R U . . .
C19 C 0.6392(3) 0.4193(2) 0.73409(15) 0.0201(6) Uani 1 1 d . . . . .
H19A H 0.6924 0.3770 0.7637 0.030 Uiso 1 1 calc R U . . .
H19B H 0.6684 0.4103 0.6930 0.030 Uiso 1 1 calc R U . . .
H19C H 0.6426 0.4966 0.7455 0.030 Uiso 1 1 calc R U . . .
C20A C 0.7132(6) 0.7654(6) 0.5753(3) 0.0152(12) Uani 0.5 1 d . . P A 1
C21A C 0.7871(6) 0.6968(5) 0.5493(3) 0.0181(12) Uani 0.5 1 d . . P A 1
C20B C 0.7361(6) 0.6961(6) 0.5861(3) 0.0177(12) Uani 0.5 1 d . . P A 2
C21B C 0.7586(7) 0.7721(5) 0.5462(4) 0.0201(13) Uani 0.5 1 d . . P A 2

loop_
_atom_site_aniso_label
_atom_site_aniso_U_11
_atom_site_aniso_U_22
_atom_site_aniso_U_33
_atom_site_aniso_U_23
_atom_site_aniso_U_13
_atom_site_aniso_U_12
I1 0.02716(11) 0.01293(9) 0.02409(11) 0.00045(7) 0.01211(9) -0.00096(7)
I2 0.02456(11) 0.02420(11) 0.03031(13) -0.00157(8) 0.00796(9) -0.00451(8)
I3 0.02901(12) 0.03381(13) 0.02872(13) 0.01033(9) 0.00428(10) 0.00340(9)
I4 0.01739(10) 0.01622(10) 0.02361(11) -0.00195(7) 0.00183(8) -0.00045(7)
I5 0.02517(11) 0.01412(9) 0.02827(12) 0.00502(8) 0.00200(9) -0.00138(8)
I6 0.03045(12) 0.01547(10) 0.02350(11) -0.00008(8) -0.00150(9) 0.00345(8)
I7 0.04483(15) 0.02743(12) 0.02460(12) -0.00068(9) 0.01217(11) -0.01060(10)
P1 0.0146(3) 0.0119(3) 0.0131(3) 0.0014(3) 0.0024(3) 0.0000(3)
C1 0.0174(14) 0.0133(13) 0.0119(13) 0.0022(10) 0.0007(11) 0.0041(11)
C2 0.0243(16) 0.0165(14) 0.0149(14) -0.0012(11) 0.0012(12) -0.0024(12)
C3 0.0240(16) 0.0188(15) 0.0196(15) 0.0035(12) 0.0072(13) -0.0015(12)
C4 0.0307(17) 0.0207(15) 0.0168(15) 0.0000(12) 0.0070(13) 0.0051(13)
C5 0.0283(17) 0.0238(16) 0.0187(16) -0.0037(12) -0.0001(13) -0.0026(13)
C6 0.0215(15) 0.0171(14) 0.0175(15) 0.0004(11) -0.0002(12) -0.0030(12)
C7 0.0206(14) 0.0089(12) 0.0151(14) 0.0000(10) 0.0006(12) -0.0006(11)
C8 0.0233(16) 0.0197(15) 0.0187(15) -0.0013(12) 0.0014(13) 0.0041(12)
C9 0.0277(17) 0.0230(16) 0.0290(18) -0.0013(14) -0.0011(15) 0.0080(14)
C10 0.039(2) 0.0158(15) 0.0236(17) 0.0014(12) -0.0119(15) 0.0044(14)
C11 0.0375(19) 0.0198(15) 0.0157(15) 0.0025(12) -0.0005(14) -0.0045(14)
C12 0.0247(16) 0.0170(14) 0.0163(15) 0.0003(11) 0.0023(12) -0.0017(12)
C13 0.0156(14) 0.0124(13) 0.0172(14) 0.0020(10) 0.0063(12) -0.0004(11)
C14 0.0293(17) 0.0146(14) 0.0181(15) 0.0011(12) -0.0002(13) 0.0004(12)
C15 0.0388(19) 0.0169(15) 0.0190(16) -0.0018(12) 0.0000(14) -0.0006(14)
C16 0.0265(17) 0.0127(14) 0.038(2) -0.0019(13) 0.0144(15) 0.0007(12)
C17 0.0210(17) 0.0149(15) 0.059(3) 0.0060(15) -0.0009(17) 0.0032(13)
C18 0.0177(15) 0.0198(15) 0.042(2) 0.0027(14) -0.0064(14) -0.0003(12)
C19 0.0183(15) 0.0186(14) 0.0235(16) 0.0026(12) 0.0029(13) -0.0020(12)
C20A 0.018(3) 0.016(4) 0.012(3) 0.002(2) 0.004(3) -0.008(3)
C21A 0.023(3) 0.011(3) 0.020(3) 0.002(2) -0.001(3) -0.004(2)
C20B 0.021(3) 0.017(3) 0.015(3) -0.002(3) 0.002(3) 0.000(3)
C21B 0.018(3) 0.016(4) 0.025(4) -0.003(3) -0.001(3) -0.004(3)

loop_
_atom_type_symbol
_atom_type_description
_atom_type_scat_dispersion_real
_atom_type_scat_dispersion_imag
_atom_type_scat_source
C C 0.0033 0.0016 'International Tables Vol C Tables 4.2.6.8 and 6.1.1.4'
H H 0.0000 0.0000 'International Tables Vol C Tables 4.2.6.8 and 6.1.1.4'
P P 0.1023 0.0942 'International Tables Vol C Tables 4.2.6.8 and 6.1.1.4'
I I -0.4742 1.8119 'International Tables Vol C Tables 4.2.6.8 and 6.1.1.4'

loop_
_geom_angle_atom_site_label_1
_geom_angle_atom_site_label_2
_geom_angle_atom_site_label_3
_geom_angle
_geom_angle_site_symmetry_1
_geom_angle_site_symmetry_3
I2 I1 I3 178.730(10) . .
I2 I1 I6 83.643(7) . 2_656
I3 I1 I6 97.627(8) . 2_656
I2 I1 I7 108.282(10) . 4_576
I3 I1 I7 72.010(10) . 4_576
I6 I1 I7 79.025(6) 2_656 4_576
I2 I1 I5 58.459(7) . 2_646
I3 I1 I5 120.303(8) . 2_646
I6 I1 I5 139.867(8) 2_656 2_646
I7 I1 I5 99.420(7) 4_576 2_646
I2 I1 I4 133.591(8) . .
I3 I1 I4 46.168(7) . .
I6 I1 I4 103.227(6) 2_656 .
I7 I1 I4 118.111(8) 4_576 .
I5 I1 I4 112.206(6) 2_646 .
I1 I2 I5 80.375(7) . 2_646
I1 I2 I5 151.413(9) . 4_676
I5 I2 I5 73.298(7) 2_646 4_676
I1 I2 I6 57.244(7) . 2_656
I5 I2 I6 135.614(8) 2_646 2_656
I5 I2 I6 150.733(7) 4_676 2_656
I1 I2 I4 156.406(8) . 4_676
I5 I2 I4 105.927(7) 2_646 4_676
I5 I2 I4 47.212(5) 4_676 4_676
I6 I2 I4 108.595(6) 2_656 4_676
I1 I2 I7 140.573(9) . 4_676
I5 I2 I7 106.024(6) 2_646 4_676
I5 I2 I7 43.268(6) 4_676 4_676
I6 I2 I7 114.859(7) 2_656 4_676
I4 I2 I7 60.592(6) 4_676 4_676
I1 I3 I4 96.558(11) . .
I1 I3 I7 65.164(9) . 4_576
I4 I3 I7 161.472(9) . 4_576
I1 I3 I6 47.574(6) . 2_656
I4 I3 I6 102.560(8) . 2_656
I7 I3 I6 63.399(7) 4_576 2_656
C20B I4 C21B 22.0(2) . .
C20A I4 C21A 21.1(2) . .
C20B I4 I3 169.07(19) . .
C20A I4 I3 164.74(18) . .
C21B I4 I3 166.92(13) . .
C21A I4 I3 172.40(12) . .
C20B I4 I5 58.10(19) . .
C20A I4 I5 33.44(19) . .
C21B I4 I5 36.12(13) . .
C21A I4 I5 54.49(12) . .
I3 I4 I5 131.576(8) . .
C20B I4 I6 32.38(19) . .
C20A I4 I6 57.06(19) . .
C21B I4 I6 54.36(13) . .
C21A I4 I6 35.99(12) . .
I3 I4 I6 137.514(8) . .
I5 I4 I6 90.472(8) . .
C20B I4 I2 71.19(18) . 4_575
C20A I4 I2 59.60(17) . 4_575
C21B I4 I2 61.67(13) . 4_575
C21A I4 I2 69.04(12) . 4_575
I3 I4 I2 117.748(9) . 4_575
I5 I4 I2 55.001(6) . 4_575
I6 I4 I2 89.247(8) . 4_575
C21B I5 C20B 21.2(3) . .
C20A I5 C21A 20.6(2) . .
C21B I5 I4 56.9(2) . .
C20A I5 I4 34.2(2) . .
C20B I5 I4 35.76(12) . .
C21A I5 I4 54.77(12) . .
C21B I5 I7 33.0(2) . .
C20A I5 I7 55.8(2) . .
C20B I5 I7 54.18(12) . .
C21A I5 I7 35.17(12) . .
I4 I5 I7 89.938(8) . .
C21B I5 I2 167.0(2) . 2_656
C20A I5 I2 166.46(19) . 2_656
C20B I5 I2 167.30(12) . 2_656
C21A I5 I2 169.11(12) . 2_656
I4 I5 I2 133.332(8) . 2_656
I7 I5 I2 135.935(8) . 2_656
C21B I5 I2 82.27(17) . 4_575
C20A I5 I2 77.97(17) . 4_575
C20B I5 I2 79.20(12) . 4_575
C21A I5 I2 81.29(11) . 4_575
I4 I5 I2 77.787(7) . 4_575
I7 I5 I2 87.808(9) . 4_575
I2 I5 I2 106.703(7) 2_656 4_575
C21A I6 C20A 21.9(2) . .
C20B I6 C21B 21.3(2) . .
C21A I6 I4 58.91(18) . .
C20B I6 I4 31.50(18) . .
C20A I6 I4 36.99(14) . .
C21B I6 I4 52.80(16) . .
C21A I6 I7 31.08(18) . .
C20B I6 I7 58.50(18) . .
C20A I6 I7 53.00(14) . .
C21B I6 I7 37.20(16) . .
I4 I6 I7 89.991(9) . .
C21A I6 I1 167.90(17) . 2_646
C20B I6 I1 152.14(18) . 2_646
C20A I6 I1 156.72(14) . 2_646
C21B I6 I1 168.18(12) . 2_646
I4 I6 I1 122.182(8) . 2_646
I7 I6 I1 145.232(8) . 2_646
C21A I6 I2 128.92(17) . 2_646
C20B I6 I2 124.71(17) . 2_646
C20A I6 I2 125.90(12) . 2_646
C21B I6 I2 129.68(12) . 2_646
I4 I6 I2 109.719(8) . 2_646
I7 I6 I2 122.213(8) . 2_646
I1 I6 I2 39.113(5) 2_646 2_646
C21A I7 C20A 22.1(2) . .
C21B I7 C20B 21.4(2) . .
C21A I7 I6 31.57(18) . .
C21B I7 I6 57.84(18) . .
C20A I7 I6 53.65(14) . .
C20B I7 I6 36.43(13) . .
C21A I7 I5 58.03(18) . .
C21B I7 I5 31.74(18) . .
C20A I7 I5 35.95(14) . .
C20B I7 I5 53.16(13) . .
I6 I7 I5 89.583(9) . .
C21A I7 I1 152.66(18) . 4_675
C21B I7 I1 156.55(16) . 4_675
C20A I7 I1 158.91(12) . 4_675
C20B I7 I1 155.17(12) . 4_675
I6 I7 I1 127.155(9) . 4_675
I5 I7 I1 135.228(8) . 4_675
C21A I7 I3 160.13(17) . 4_675
C21B I7 I3 151.20(18) . 4_675
C20A I7 I3 153.25(13) . 4_675
C20B I7 I3 160.75(12) . 4_675
I6 I7 I3 140.464(9) . 4_675
I5 I7 I3 123.671(8) . 4_675
I1 I7 I3 42.825(6) 4_675 4_675
C7 P1 C1 112.32(13) . .
C7 P1 C19 109.24(14) . .
C1 P1 C19 108.91(15) . .
C7 P1 C13 108.12(14) . .
C1 P1 C13 107.87(13) . .
C19 P1 C13 110.37(14) . .
C6 C1 C2 120.1(3) . .
C6 C1 P1 120.6(2) . .
C2 C1 P1 119.3(2) . .
C3 C2 C1 119.9(3) . .
C3 C2 H2A 120.0 . .
C1 C2 H2A 120.0 . .
C2 C3 C4 119.7(3) . .
C2 C3 H3A 120.2 . .
C4 C3 H3A 120.2 . .
C5 C4 C3 120.9(3) . .
C5 C4 H4A 119.6 . .
C3 C4 H4A 119.6 . .
C4 C5 C6 119.8(3) . .
C4 C5 H5A 120.1 . .
C6 C5 H5A 120.1 . .
C5 C6 C1 119.6(3) . .
C5 C6 H6A 120.2 . .
C1 C6 H6A 120.2 . .
C8 C7 C12 120.6(3) . .
C8 C7 P1 121.0(2) . .
C12 C7 P1 118.3(2) . .
C7 C8 C9 119.3(3) . .
C7 C8 H8A 120.4 . .
C9 C8 H8A 120.4 . .
C10 C9 C8 119.9(3) . .
C10 C9 H9A 120.0 . .
C8 C9 H9A 120.0 . .
C11 C10 C9 120.5(3) . .
C11 C10 H10A 119.8 . .
C9 C10 H10A 119.8 . .
C10 C11 C12 120.5(3) . .
C10 C11 H11A 119.8 . .
C12 C11 H11A 119.8 . .
C11 C12 C7 119.3(3) . .
C11 C12 H12A 120.3 . .
C7 C12 H12A 120.3 . .
C14 C13 C18 120.5(3) . .
C14 C13 P1 120.2(2) . .
C18 C13 P1 119.2(2) . .
C13 C14 C15 119.6(3) . .
C13 C14 H14A 120.2 . .
C15 C14 H14A 120.2 . .
C16 C15 C14 119.8(3) . .
C16 C15 H15A 120.1 . .
C14 C15 H15A 120.1 . .
C15 C16 C17 120.7(3) . .
C15 C16 H16A 119.7 . .
C17 C16 H16A 119.7 . .
C18 C17 C16 120.1(3) . .
C18 C17 H17A 119.9 . .
C16 C17 H17A 119.9 . .
C17 C18 C13 119.4(3) . .
C17 C18 H18A 120.3 . .
C13 C18 H18A 120.3 . .
P1 C19 H19A 109.5 . .
P1 C19 H19B 109.5 . .
H19A C19 H19B 109.5 . .
P1 C19 H19C 109.5 . .
H19A C19 H19C 109.5 . .
H19B C19 H19C 109.5 . .
C21A C20A I5 124.7(6) . .
C21A C20A I4 122.8(6) . .
I5 C20A I4 112.4(3) . .
C21A C20A I7 36.5(4) . .
I5 C20A I7 88.3(2) . .
I4 C20A I7 159.3(3) . .
C21A C20A I6 36.8(4) . .
I5 C20A I6 161.5(3) . .
I4 C20A I6 86.0(2) . .
I7 C20A I6 73.35(16) . .
C20A C21A I7 121.4(6) . .
C20A C21A I6 121.3(6) . .
I7 C21A I6 117.4(3) . .
C20A C21A I5 34.6(4) . .
I7 C21A I5 86.8(2) . .
I6 C21A I5 155.8(3) . .
C20A C21A I4 36.2(4) . .
I7 C21A I4 157.5(3) . .
I6 C21A I4 85.1(2) . .
I5 C21A I4 70.74(14) . .
C21B C20B I4 121.5(6) . .
C21B C20B I6 122.4(6) . .
I4 C20B I6 116.1(3) . .
C21B C20B I5 35.4(4) . .
I4 C20B I5 86.1(2) . .
I6 C20B I5 157.7(3) . .
C21B C20B I7 37.3(4) . .
I4 C20B I7 158.8(3) . .
I6 C20B I7 85.1(2) . .
I5 C20B I7 72.66(15) . .
C20B C21B I5 123.5(7) . .
C20B C21B I7 121.3(6) . .
I5 C21B I7 115.2(3) . .
C20B C21B I4 36.5(4) . .
I5 C21B I4 87.0(3) . .
I7 C21B I4 157.7(3) . .
C20B C21B I6 36.3(4) . .
I5 C21B I6 159.8(4) . .
I7 C21B I6 85.0(2) . .
I4 C21B I6 72.84(17) . .

loop_
_geom_bond_atom_site_label_1
_geom_bond_atom_site_label_2
_geom_bond_distance
_geom_bond_site_symmetry_2
I1 I2 2.8720(4) .
I1 I3 2.9600(4) .
I1 I6 3.8285(4) 2_656
I1 I7 3.9517(4) 4_576
I1 I5 4.3017(4) 2_646
I1 I4 4.8557(5) .
I2 I5 3.7186(4) 2_646
I2 I5 3.9758(4) 4_676
I2 I6 4.5245(4) 2_656
I2 I4 4.7436(5) 4_676
I2 I7 5.2702(6) 4_676
I3 I4 3.5259(4) .
I3 I7 4.1416(5) 4_576
I3 I6 5.1408(4) 2_656
I4 C20B 2.086(7) .
I4 C20A 2.163(8) .
I4 C21B 2.989(9) .
I4 C21A 3.082(7) .
I4 I5 3.5618(3) .
I4 I6 3.5855(3) .
I4 I2 4.7437(5) 4_575
I5 C21B 2.102(7) .
I5 C20A 2.123(7) .
I5 C20B 3.031(7) .
I5 C21A 3.071(6) .
I5 I7 3.6149(4) .
I5 I2 3.7186(4) 2_656
I5 I2 3.9758(4) 4_575
I6 C21A 2.115(6) .
I6 C20B 2.139(7) .
I6 C20A 3.017(7) .
I6 C21B 3.049(7) .
I6 I7 3.5881(4) .
I6 I1 3.8286(4) 2_646
I6 I2 4.5244(4) 2_646
I7 C21A 2.086(7) .
I7 C21B 2.178(9) .
I7 C20A 2.991(7) .
I7 C20B 3.071(7) .
I7 I1 3.9518(4) 4_675
I7 I3 4.1416(5) 4_675
P1 C7 1.790(3) .
P1 C1 1.793(3) .
P1 C19 1.793(3) .
P1 C13 1.797(3) .
C1 C6 1.391(4) .
C1 C2 1.394(4) .
C2 C3 1.378(4) .
C2 H2A 0.9500 .
C3 C4 1.389(5) .
C3 H3A 0.9500 .
C4 C5 1.376(5) .
C4 H4A 0.9500 .
C5 C6 1.391(4) .
C5 H5A 0.9500 .
C6 H6A 0.9500 .
C7 C8 1.388(4) .
C7 C12 1.390(4) .
C8 C9 1.394(5) .
C8 H8A 0.9500 .
C9 C10 1.383(5) .
C9 H9A 0.9500 .
C10 C11 1.374(5) .
C10 H10A 0.9500 .
C11 C12 1.385(4) .
C11 H11A 0.9500 .
C12 H12A 0.9500 .
C13 C14 1.379(4) .
C13 C18 1.395(4) .
C14 C15 1.402(4) .
C14 H14A 0.9500 .
C15 C16 1.371(5) .
C15 H15A 0.9500 .
C16 C17 1.384(5) .
C16 H16A 0.9500 .
C17 C18 1.384(5) .
C17 H17A 0.9500 .
C18 H18A 0.9500 .
C19 H19A 0.9800 .
C19 H19B 0.9800 .
C19 H19C 0.9800 .
C20A C21A 1.317(10) .
C20B C21B 1.312(10) .
